data_2235012
loop_
_publ_author_name
'Wang, Bi-Qin'
'Yan, Hai-Biao'
'Fang, Ci-Jun'
'Zhang, Zhi'

_publ_section_title
;
 A new dabco-templated metal sulfate: 1,4-diazoniabicyclo[2.2.2]octane
 hexaaquacadmium bis(sulfate)
;
_journal_coeditor_code HB6712
_journal_issue 6
_journal_name_full 'Acta Crystallographica Section E'
_journal_page_first m759
_journal_page_last m760
_journal_paper_doi 10.1107/S1600536812020089
_journal_volume 68
_journal_year 2012
_chemical_formula_iupac '(C6 H14 N2) [Cd (H2 O)6] (S O4)2'
_chemical_formula_moiety 'C6 H14 N2 2+, Cd H12 O6 2+, 2(O4 S -)'
_chemical_formula_sum 'C6 H26 Cd N2 O14 S2'
_chemical_formula_weight 526.81
_chemical_name_systematic
;
1,4-diazoniabicyclo[2.2.2]octane hexaaquacadmium bis(sulfate)
;
_space_group_IT_number 14
_symmetry_cell_setting monoclinic
_symmetry_space_group_name_Hall '-P 2ybc'
_symmetry_space_group_name_H-M 'P 1 21/c 1'
_atom_sites_solution_hydrogens geom
_atom_sites_solution_primary direct
_atom_sites_solution_secondary difmap
_audit_creation_method SHELXL97
_cell_angle_alpha 90.00
_cell_angle_beta 105.10(3)
_cell_angle_gamma 90.00
_cell_formula_units_Z 4
_cell_length_a 12.201(2)
_cell_length_b 12.461(3)
_cell_length_c 12.377(3)
_cell_measurement_reflns_used 14955
_cell_measurement_temperature 298(2)
_cell_measurement_theta_max 27.42
_cell_measurement_theta_min 3.18
_cell_volume 1816.8(7)
_computing_cell_refinement 'RAPID-AUTO (Rigaku, 2000)'
_computing_data_collection 'RAPID-AUTO (Rigaku, 2000)'
_computing_data_reduction 'RAPID-AUTO (Rigaku, 2000)'
_computing_molecular_graphics
;
SHELXTL (Sheldrick, 2008) and DIAMOND (Brandenburg & Putz, 2005)
;
_computing_publication_material 'SHELXTL (Sheldrick, 2008)'
_computing_structure_refinement 'SHELXTL (Sheldrick, 2008)'
_computing_structure_solution 'SHELXTL (Sheldrick, 2008)'
_diffrn_ambient_temperature 298(2)
_diffrn_measured_fraction_theta_full 0.996
_diffrn_measured_fraction_theta_max 0.996
_diffrn_measurement_device_type 'Rigaku R-AXIS RAPID IP area-detector'
_diffrn_measurement_method \w
_diffrn_radiation_monochromator graphite
_diffrn_radiation_source 'Rotating anode target'
_diffrn_radiation_type MoK\a
_diffrn_radiation_wavelength 0.71073
_diffrn_reflns_av_R_equivalents 0.0335
_diffrn_reflns_av_sigmaI/netI 0.0265
_diffrn_reflns_limit_h_max 15
_diffrn_reflns_limit_h_min -15
_diffrn_reflns_limit_k_max 16
_diffrn_reflns_limit_k_min -16
_diffrn_reflns_limit_l_max 16
_diffrn_reflns_limit_l_min -16
_diffrn_reflns_number 17238
_diffrn_reflns_theta_full 27.43
_diffrn_reflns_theta_max 27.43
_diffrn_reflns_theta_min 3.18
_exptl_absorpt_coefficient_mu 1.502
_exptl_absorpt_correction_T_max 0.818
_exptl_absorpt_correction_T_min 0.621
_exptl_absorpt_correction_type multi-scan
_exptl_absorpt_process_details '(RAPID-AUTO; Rigaku, 2000)'
_exptl_crystal_colour colourless
_exptl_crystal_density_diffrn 1.926
_exptl_crystal_density_method 'not measured'
_exptl_crystal_description block
_exptl_crystal_F_000 1072
_exptl_crystal_size_max 0.45
_exptl_crystal_size_mid 0.40
_exptl_crystal_size_min 0.35
_refine_diff_density_max 0.601
_refine_diff_density_min -0.555
_refine_ls_extinction_coef 0.0073(4)
_refine_ls_extinction_expression Fc^*^=kFc[1+0.001xFc^2^\l^3^/sin(2\q)]^-1/4^
_refine_ls_extinction_method 'SHELXTL (Sheldrick, 2008)'
_refine_ls_goodness_of_fit_ref 1.108
_refine_ls_hydrogen_treatment mixed
_refine_ls_matrix_type full
_refine_ls_number_parameters 275
_refine_ls_number_reflns 4123
_refine_ls_number_restraints 18
_refine_ls_restrained_S_all 1.107
_refine_ls_R_factor_all 0.0281
_refine_ls_R_factor_gt 0.0262
_refine_ls_shift/su_max 0.001
_refine_ls_shift/su_mean 0.000
_refine_ls_structure_factor_coef Fsqd
_refine_ls_weighting_details 'calc w=1/[\s^2^(Fo^2^)+(0.0296P)^2^+1.2094P] where P=(Fo^2^+2Fc^2^)/3'
_refine_ls_weighting_scheme calc
_refine_ls_wR_factor_gt 0.0645
_refine_ls_wR_factor_ref 0.0655
_reflns_number_gt 3872
_reflns_number_total 4123
_reflns_threshold_expression I>2\s(I)
_cod_data_source_file hb6712.cif
_cod_data_source_block I
_cod_original_cell_volume 1816.8(6)
_cod_original_sg_symbol_H-M 'P 21/c'
_cod_database_code 2235012
_cod_database_fobs_code 2235012

loop_
_symmetry_equiv_pos_as_xyz
'x, y, z'
'-x, y+1/2, -z+1/2'
'-x, -y, -z'
'x, -y-1/2, z-1/2'

loop_
_atom_site_type_symbol
_atom_site_label
_atom_site_fract_x
_atom_site_fract_y
_atom_site_fract_z
_atom_site_U_iso_or_equiv
_atom_site_adp_type
_atom_site_calc_flag
_atom_site_refinement_flags
_atom_site_occupancy
_atom_site_symmetry_multiplicity
Cd Cd1 0.762711(12) 0.506501(11) 0.729425(12) 0.02484(7) Uani d . 1 1
O O1 0.69454(15) 0.40460(16) 0.57520(15) 0.0434(4) Uani d D 1 1
H H1A 0.6259(15) 0.386(2) 0.564(3) 0.058(10) Uiso d D 1 1
H H1B 0.729(2) 0.3523(19) 0.556(2) 0.045(8) Uiso d D 1 1
O O2 0.81582(14) 0.59718(14) 0.89279(15) 0.0373(4) Uani d D 1 1
H H2A 0.775(2) 0.651(2) 0.899(3) 0.057(10) Uiso d D 1 1
H H2B 0.8838(14) 0.613(2) 0.917(2) 0.044(8) Uiso d D 1 1
O O3 0.83071(16) 0.62381(18) 0.61663(18) 0.0520(5) Uani d D 1 1
H H3A 0.786(2) 0.654(3) 0.561(2) 0.059(10) Uiso d D 1 1
H H3B 0.8981(15) 0.630(3) 0.616(3) 0.065(10) Uiso d D 1 1
O O4 0.93016(14) 0.42094(14) 0.77884(13) 0.0335(3) Uani d D 1 1
H H4A 0.943(3) 0.394(2) 0.8444(15) 0.054(9) Uiso d D 1 1
H H4B 0.937(3) 0.373(2) 0.734(2) 0.066(11) Uiso d D 1 1
O O5 0.59756(15) 0.59730(15) 0.68221(14) 0.0400(4) Uani d D 1 1
H H5A 0.579(3) 0.646(2) 0.719(2) 0.061(10) Uiso d D 1 1
H H5B 0.583(3) 0.610(3) 0.6150(15) 0.076(12) Uiso d D 1 1
O O6 0.67448(15) 0.38020(13) 0.82049(14) 0.0367(4) Uani d D 1 1
H H6A 0.717(2) 0.341(2) 0.868(2) 0.048(8) Uiso d D 1 1
H H6B 0.6206(18) 0.344(2) 0.782(2) 0.042(8) Uiso d D 1 1
S S1 0.56662(4) 0.75687(4) 0.92161(4) 0.02197(11) Uani d . 1 1
O O7 0.53791(18) 0.66368(15) 0.98053(16) 0.0516(5) Uani d . 1 1
O O8 0.69086(14) 0.76330(15) 0.94054(16) 0.0453(4) Uani d . 1 1
O O9 0.52740(14) 0.85701(13) 0.96289(13) 0.0371(4) Uani d . 1 1
O O10 0.51233(14) 0.74705(12) 0.80082(12) 0.0339(3) Uani d . 1 1
S S2 0.93025(4) 0.25840(4) 0.51135(4) 0.02264(11) Uani d . 1 1
O O11 0.96652(16) 0.34160(17) 0.44445(17) 0.0538(5) Uani d . 1 1
O O12 0.80398(13) 0.25778(14) 0.47823(15) 0.0391(4) Uani d . 1 1
O O13 0.97215(15) 0.28065(14) 0.63040(13) 0.0377(4) Uani d . 1 1
O O14 0.97126(16) 0.15212(15) 0.48799(14) 0.0434(4) Uani d . 1 1
N N1 0.78520(16) 1.05733(14) 0.80199(15) 0.0288(4) Uani d . 1 1
H H1E 0.8228 1.0984 0.8608 0.035 Uiso calc R 1 1
N N2 0.68305(16) 0.94584(14) 0.64165(15) 0.0305(4) Uani d . 1 1
H H2E 0.6453 0.9047 0.5830 0.037 Uiso calc R 1 1
C C1 0.7918(3) 1.1099(3) 0.6964(2) 0.0670(10) Uani d . 1 1
H H1C 0.8706 1.1173 0.6951 0.080 Uiso calc R 1 1
H H1D 0.7586 1.1811 0.6918 0.080 Uiso calc R 1 1
C C2 0.8375(2) 0.9493(2) 0.8128(2) 0.0515(7) Uani d . 1 1
H H2C 0.8310 0.9157 0.8816 0.062 Uiso calc R 1 1
H H2D 0.9174 0.9552 0.8155 0.062 Uiso calc R 1 1
C C3 0.6649(2) 1.0471(2) 0.8051(2) 0.0445(6) Uani d . 1 1
H H3C 0.6304 1.1176 0.8009 0.053 Uiso calc R 1 1
H H3D 0.6608 1.0138 0.8748 0.053 Uiso calc R 1 1
C C4 0.7286(2) 1.0432(2) 0.59765(19) 0.0405(5) Uani d . 1 1
H H4C 0.6669 1.0846 0.5509 0.049 Uiso calc R 1 1
H H4D 0.7795 1.0222 0.5528 0.049 Uiso calc R 1 1
C C5 0.7775(2) 0.8816(2) 0.7136(2) 0.0449(6) Uani d . 1 1
H H5C 0.8305 0.8606 0.6710 0.054 Uiso calc R 1 1
H H5D 0.7476 0.8170 0.7391 0.054 Uiso calc R 1 1
C C6 0.60209(19) 0.97960(19) 0.7075(2) 0.0336(5) Uani d . 1 1
H H6C 0.5703 0.9168 0.7344 0.040 Uiso calc R 1 1
H H6D 0.5403 1.0207 0.6604 0.040 Uiso calc R 1 1

loop_
_atom_site_aniso_label
_atom_site_aniso_U_11
_atom_site_aniso_U_22
_atom_site_aniso_U_33
_atom_site_aniso_U_12
_atom_site_aniso_U_13
_atom_site_aniso_U_23
Cd1 0.02507(10) 0.02523(10) 0.02356(10) 0.00126(5) 0.00517(6) 0.00051(5)
O1 0.0283(9) 0.0601(12) 0.0413(9) -0.0027(8) 0.0081(7) -0.0239(9)
O2 0.0262(8) 0.0391(9) 0.0420(9) -0.0011(7) 0.0004(7) -0.0159(7)
O3 0.0330(10) 0.0659(13) 0.0580(12) 0.0044(9) 0.0138(9) 0.0350(10)
O4 0.0336(8) 0.0401(9) 0.0272(8) 0.0088(7) 0.0087(7) 0.0033(7)
O5 0.0422(9) 0.0534(11) 0.0230(8) 0.0214(8) 0.0057(7) 0.0019(7)
O6 0.0336(9) 0.0359(9) 0.0349(9) -0.0072(7) -0.0011(7) 0.0104(7)
S1 0.0208(2) 0.0220(2) 0.0202(2) 0.00136(17) 0.00037(17) 0.00003(16)
O7 0.0549(11) 0.0445(10) 0.0450(10) -0.0107(9) -0.0054(9) 0.0236(8)
O8 0.0232(8) 0.0536(11) 0.0573(11) -0.0003(7) 0.0072(7) -0.0234(9)
O9 0.0352(8) 0.0403(9) 0.0318(8) 0.0115(7) 0.0016(7) -0.0109(7)
O10 0.0420(9) 0.0338(8) 0.0209(7) 0.0046(7) -0.0008(6) -0.0040(6)
S2 0.0215(2) 0.0245(2) 0.0205(2) 0.00259(17) 0.00292(17) 0.00059(17)
O11 0.0407(10) 0.0647(13) 0.0575(12) 0.0032(9) 0.0158(9) 0.0362(10)
O12 0.0220(7) 0.0454(9) 0.0463(9) -0.0003(7) 0.0025(7) -0.0153(8)
O13 0.0416(9) 0.0423(9) 0.0256(8) -0.0029(7) 0.0024(7) -0.0100(7)
O14 0.0445(9) 0.0406(10) 0.0348(9) 0.0198(8) -0.0079(7) -0.0123(7)
N1 0.0310(9) 0.0284(9) 0.0242(8) -0.0067(7) 0.0023(7) -0.0048(7)
N2 0.0358(10) 0.0271(9) 0.0247(8) -0.0043(7) 0.0006(7) -0.0075(7)
C1 0.102(3) 0.0605(19) 0.0367(14) -0.0519(19) 0.0150(16) 0.0042(13)
C2 0.0420(14) 0.0556(17) 0.0457(15) 0.0237(13) -0.0085(12) -0.0069(13)
C3 0.0315(12) 0.0614(17) 0.0408(13) 0.0087(11) 0.0100(10) -0.0180(12)
C4 0.0510(15) 0.0476(14) 0.0257(11) -0.0074(12) 0.0149(10) 0.0040(10)
C5 0.0470(14) 0.0302(12) 0.0533(15) 0.0119(10) 0.0055(12) -0.0065(11)
C6 0.0239(10) 0.0381(11) 0.0365(12) -0.0055(9) 0.0037(9) 0.0018(9)

loop_
_atom_type_symbol
_atom_type_description
_atom_type_scat_dispersion_real
_atom_type_scat_dispersion_imag
_atom_type_scat_source
C C 0.0033 0.0016 'International Tables Vol C Tables 4.2.6.8 and 6.1.1.4'
H H 0.0000 0.0000 'International Tables Vol C Tables 4.2.6.8 and 6.1.1.4'
N N 0.0061 0.0033 'International Tables Vol C Tables 4.2.6.8 and 6.1.1.4'
O O 0.0106 0.0060 'International Tables Vol C Tables 4.2.6.8 and 6.1.1.4'
S S 0.1246 0.1234 'International Tables Vol C Tables 4.2.6.8 and 6.1.1.4'
Cd Cd -0.8075 1.2024 'International Tables Vol C Tables 4.2.6.8 and 6.1.1.4'

loop_
_geom_angle_atom_site_label_1
_geom_angle_atom_site_label_2
_geom_angle_atom_site_label_3
_geom_angle
_geom_angle_publ_flag
O4 Cd1 O5 178.14(7) n
O4 Cd1 O2 88.00(7) n
O5 Cd1 O2 90.55(7) n
O4 Cd1 O1 94.12(7) n
O5 Cd1 O1 87.45(7) n
O2 Cd1 O1 172.97(7) n
O4 Cd1 O3 91.17(7) n
O5 Cd1 O3 87.90(7) n
O2 Cd1 O3 99.17(8) n
O1 Cd1 O3 87.50(8) n
O4 Cd1 O6 92.83(6) n
O5 Cd1 O6 88.30(7) n
O2 Cd1 O6 88.06(7) n
O1 Cd1 O6 85.14(7) n
O3 Cd1 O6 171.86(7) n
Cd1 O1 H1A 115(2) ?
Cd1 O1 H1B 125(2) ?
H1A O1 H1B 107(2) ?
Cd1 O2 H2A 116(2) ?
Cd1 O2 H2B 118(2) ?
H2A O2 H2B 110(2) ?
Cd1 O3 H3A 121(2) ?
Cd1 O3 H3B 125(2) ?
H3A O3 H3B 112(2) ?
Cd1 O4 H4A 112(2) ?
Cd1 O4 H4B 114(2) ?
H4A O4 H4B 109(2) ?
Cd1 O5 H5A 126(2) ?
Cd1 O5 H5B 108(3) ?
H5A O5 H5B 114(3) ?
Cd1 O6 H6A 117(2) ?
Cd1 O6 H6B 118.2(19) ?
H6A O6 H6B 110(2) ?
O7 S1 O10 109.72(11) ?
O7 S1 O8 109.51(12) ?
O10 S1 O8 109.72(11) ?
O7 S1 O9 110.97(12) ?
O10 S1 O9 108.73(9) ?
O8 S1 O9 108.17(10) ?
O13 S2 O11 111.06(12) ?
O13 S2 O14 108.84(10) ?
O11 S2 O14 110.96(12) ?
O13 S2 O12 110.22(10) ?
O11 S2 O12 106.95(11) ?
O14 S2 O12 108.79(10) ?
C2 N1 C1 111.1(2) ?
C2 N1 C3 109.0(2) ?
C1 N1 C3 110.0(2) ?
C2 N1 H1E 108.9 ?
C1 N1 H1E 108.9 ?
C3 N1 H1E 108.9 ?
C5 N2 C4 110.5(2) ?
C5 N2 C6 110.05(19) ?
C4 N2 C6 109.35(18) ?
C5 N2 H2E 109.0 ?
C4 N2 H2E 109.0 ?
C6 N2 H2E 109.0 ?
N1 C1 C4 109.6(2) ?
N1 C1 H1C 109.7 ?
C4 C1 H1C 109.7 ?
N1 C1 H1D 109.7 ?
C4 C1 H1D 109.7 ?
H1C C1 H1D 108.2 ?
N1 C2 C5 109.16(19) ?
N1 C2 H2C 109.8 ?
C5 C2 H2C 109.8 ?
N1 C2 H2D 109.8 ?
C5 C2 H2D 109.8 ?
H2C C2 H2D 108.3 ?
N1 C3 C6 109.07(18) ?
N1 C3 H3C 109.9 ?
C6 C3 H3C 109.9 ?
N1 C3 H3D 109.9 ?
C6 C3 H3D 109.9 ?
H3C C3 H3D 108.3 ?
N2 C4 C1 108.13(18) ?
N2 C4 H4C 110.1 ?
C1 C4 H4C 110.1 ?
N2 C4 H4D 110.1 ?
C1 C4 H4D 110.1 ?
H4C C4 H4D 108.4 ?
N2 C5 C2 108.66(19) ?
N2 C5 H5C 110.0 ?
C2 C5 H5C 110.0 ?
N2 C5 H5D 110.0 ?
C2 C5 H5D 110.0 ?
H5C C5 H5D 108.3 ?
N2 C6 C3 108.90(18) ?
N2 C6 H6C 109.9 ?
C3 C6 H6C 109.9 ?
N2 C6 H6D 109.9 ?
C3 C6 H6D 109.9 ?
H6C C6 H6D 108.3 ?

loop_
_geom_bond_atom_site_label_1
_geom_bond_atom_site_label_2
_geom_bond_distance
_geom_bond_publ_flag
Cd1 O4 2.2437(16) y
Cd1 O5 2.2514(17) y
Cd1 O2 2.2589(17) y
Cd1 O1 2.2629(17) y
Cd1 O3 2.3189(18) y
Cd1 O6 2.3534(17) y
O1 H1A 0.844(17) ?
O1 H1B 0.847(16) ?
O2 H2A 0.848(17) ?
O2 H2B 0.827(17) ?
O3 H3A 0.844(17) ?
O3 H3B 0.829(17) ?
O4 H4A 0.851(17) ?
O4 H4B 0.838(17) ?
O5 H5A 0.825(17) ?
O5 H5B 0.820(17) ?
O6 H6A 0.833(17) ?
O6 H6B 0.839(16) ?
S1 O7 1.4615(18) ?
S1 O10 1.4740(16) ?
S1 O8 1.4746(17) ?
S1 O9 1.4747(16) ?
S2 O13 1.4550(16) ?
S2 O11 1.4654(18) ?
S2 O14 1.4707(17) ?
S2 O12 1.4875(16) ?
N1 C2 1.481(3) ?
N1 C1 1.483(3) ?
N1 C3 1.484(3) ?
N1 H1E 0.9100 ?
N2 C5 1.493(3) ?
N2 C4 1.496(3) ?
N2 C6 1.496(3) ?
N2 H2E 0.9100 ?
C1 C4 1.512(4) ?
C1 H1C 0.9700 ?
C1 H1D 0.9700 ?
C2 C5 1.512(4) ?
C2 H2C 0.9700 ?
C2 H2D 0.9700 ?
C3 C6 1.507(3) ?
C3 H3C 0.9700 ?
C3 H3D 0.9700 ?
C4 H4C 0.9700 ?
C4 H4D 0.9700 ?
C5 H5C 0.9700 ?
C5 H5D 0.9700 ?
C6 H6C 0.9700 ?
C6 H6D 0.9700 ?

loop_
_geom_hbond_atom_site_label_D
_geom_hbond_atom_site_label_H
_geom_hbond_atom_site_label_A
_geom_hbond_site_symmetry_A
_geom_hbond_distance_DH
_geom_hbond_distance_HA
_geom_hbond_distance_DA
_geom_hbond_angle_DHA
O1 H1A O9 2_646 0.844(17) 1.849(17) 2.691(2) 176(3)
O1 H1B O12 . 0.847(16) 1.895(18) 2.721(2) 165(3)
O2 H2A O8 . 0.848(17) 1.888(18) 2.725(2) 169(3)
O2 H2B O14 2_756 0.827(17) 1.916(19) 2.720(3) 164(3)
O3 H3A O8 4_575 0.844(17) 1.934(18) 2.775(3) 174(3)
O3 H3B O11 3_766 0.829(17) 2.01(2) 2.802(3) 159(3)
O4 H4A O14 4_566 0.851(17) 1.816(17) 2.666(2) 176(3)
O4 H4B O13 . 0.838(17) 1.850(18) 2.680(2) 171(3)
O5 H5A O10 . 0.825(17) 1.923(18) 2.741(2) 171(3)
O5 H5B O9 4_575 0.820(17) 1.872(19) 2.686(2) 172(4)
O6 H6A O12 4_566 0.833(17) 1.937(17) 2.767(2) 175(3)
O6 H6B O10 2_646 0.839(16) 2.065(17) 2.902(2) 175(3)
N1 H1E O11 4_576 0.91 1.94 2.749(3) 147
N1 H1E O12 4_576 0.91 2.36 3.140(3) 144
N2 H2E O7 4_575 0.91 1.78 2.671(3) 164
